data_1574043
loop_
_publ_author_name
'Dethe, Dattatraya H.'
'Siddiqui, Salman A.'
'Singha, Chirantan'

_publ_section_title
;
 Biomimetic syntheses of kadcoccitane H and kadcotrione C methyl ester.
;
_journal_issue 14
_journal_name_full 'Chemical science'
_journal_page_first 6099
_journal_page_last 6103
_journal_paper_doi 10.1039/d5sc00669d
_journal_volume 16
_journal_year 2025
_chemical_absolute_configuration unk
_chemical_formula_moiety 'C31 H48 O4'
_chemical_formula_sum 'C31 H48 O4'
_chemical_formula_weight 484.724
_chemical_name_systematic orthorhombic
_space_group_crystal_system orthorhombic
_space_group_IT_number 19
_space_group_name_Hall 'P 2ac 2ab'
_space_group_name_H-M_alt 'P 21 21 21'
_symmetry_Int_Tables_number 19
_atom_sites_solution_primary dual
_audit_creation_date 2024-11-23
_audit_creation_method
;
Olex2 1.3
(compiled 2020.11.12 svn.r5f609507 for OlexSys, GUI svn.r6408)
;
_audit_update_record
;
2024-11-23 deposited with the CCDC.	2025-02-28 downloaded from the CCDC.
;
_cell_angle_alpha 90
_cell_angle_beta 90
_cell_angle_gamma 90
_cell_formula_units_Z 4
_cell_length_a 7.5983(2)
_cell_length_b 14.6061(3)
_cell_length_c 25.2870(6)
_cell_measurement_reflns_used 9856
_cell_measurement_temperature 296.15
_cell_measurement_theta_max 28.00
_cell_measurement_theta_min 2.79
_cell_volume 2806.39(11)
_computing_cell_refinement 'SAINT V8.40B (?, 2016)'
_computing_data_reduction 'SAINT V8.40B (?, 2016)'
_computing_molecular_graphics 'Olex2 1.3 (Dolomanov et al., 2009)'
_computing_publication_material 'Olex2 1.3 (Dolomanov et al., 2009)'
_computing_structure_refinement 'olex2.refine 1.3 (Bourhis et al., 2015)'
_computing_structure_solution 'SHELXT 2018/2 (Sheldrick, 2018)'
_diffrn_ambient_temperature 296.15
_diffrn_measured_fraction_theta_full 0.9993
_diffrn_measured_fraction_theta_max 0.9992
_diffrn_measurement_device_type 'Bruker APEX-II CCD'
_diffrn_measurement_method '\f and \w scans'
_diffrn_radiation_type 'Mo K\a'
_diffrn_radiation_wavelength 0.71073
_diffrn_reflns_av_R_equivalents 0.0478
_diffrn_reflns_av_unetI/netI 0.0315
_diffrn_reflns_Laue_measured_fraction_full 0.9993
_diffrn_reflns_Laue_measured_fraction_max 0.9992
_diffrn_reflns_limit_h_max 10
_diffrn_reflns_limit_h_min -10
_diffrn_reflns_limit_k_max 19
_diffrn_reflns_limit_k_min -19
_diffrn_reflns_limit_l_max 31
_diffrn_reflns_limit_l_min -33
_diffrn_reflns_number 48324
_diffrn_reflns_point_group_measured_fraction_full 0.9996
_diffrn_reflns_point_group_measured_fraction_max 0.9993
_diffrn_reflns_theta_full 25.2417
_diffrn_reflns_theta_max 28.30
_diffrn_reflns_theta_min 2.13
_diffrn_source_current 1.0
_diffrn_source_power 0.05
_diffrn_source_voltage 50.0
_diffrn_standards_number 0
_exptl_absorpt_coefficient_mu 0.074
_exptl_absorpt_correction_T_max 0.7457
_exptl_absorpt_correction_T_min 0.6695
_exptl_absorpt_correction_type none
_exptl_crystal_colour white
_exptl_crystal_colour_primary white
_exptl_crystal_density_diffrn 1.147
_exptl_crystal_description irregular
_exptl_crystal_F_000 1064.492
_refine_diff_density_max 0.6111
_refine_diff_density_min -0.2757
_refine_diff_density_rms 0.0510
_refine_ls_abs_structure_details 'Flack, H. D. (1983). Acta Cryst. A39, 876-881.'
_refine_ls_abs_structure_Flack 0.3(10)
_refine_ls_d_res_high 0.7495
_refine_ls_d_res_low 9.5595
_refine_ls_goodness_of_fit_ref 1.0373
_refine_ls_hydrogen_treatment constr
_refine_ls_matrix_type full
_refine_ls_number_constraints 71
_refine_ls_number_parameters 324
_refine_ls_number_reflns 6968
_refine_ls_number_restraints 0
_refine_ls_restrained_S_all 1.0373
_refine_ls_R_factor_all 0.0518
_refine_ls_R_factor_gt 0.0457
_refine_ls_shift/su_max 0.0025
_refine_ls_shift/su_mean 0.0001
_refine_ls_structure_factor_coef Fsqd
_refine_ls_weighting_details 'w=1/[\s^2^(Fo^2^)+(0.0659P)^2^+0.9864P] where P=(Fo^2^+2Fc^2^)/3'
_refine_ls_weighting_scheme calc
_refine_ls_wR_factor_gt 0.1201
_refine_ls_wR_factor_ref 0.1240
_reflns_Friedel_coverage 0.999
_reflns_limit_h_max 10
_reflns_limit_h_min -10
_reflns_limit_k_max 19
_reflns_limit_k_min -19
_reflns_limit_l_max 33
_reflns_limit_l_min -33
_reflns_number_gt 6340
_reflns_number_total 6968
_reflns_threshold_expression I>=2u(I)
_cod_data_source_file d5sc00669d2.cif
_cod_data_source_block 13auga_O_0m
_cod_depositor_comments 'Adding full bibliography for 1574043.cif.'
_cod_original_sg_symbol_Hall ' P 2ac 2ab'
_cod_database_code 1574043
_olex2_refinement_description
;
1. Fixed Uiso
 At 1.2 times of:
  All C(H) groups, All C(H,H) groups
 At 1.5 times of:
  All C(H,H,H) groups
2.a Ternary CH refined with riding coordinates:
 C00C(H00e), C00F(H00j), C00G(H00k), C00L(H00o), C00Q(H00x)
2.b Secondary CH2 refined with riding coordinates:
 C007(H00a,H00b), C00B(H00c,H00d), C00D(H00f,H00g), C00E(H00h,H00i), C00K(H00m,
 H00n), C00O(H00s,H00t), C00R(H00y,H), C00S(H00z,Ha), C00T(H00,Hb)
2.c Aromatic/amide H refined with riding coordinates:
 C00I(H00l)
2.d Idealised Me refined as rotating group:
 C00N(H00p,H00q,H00r), C00P(H00u,H00v,H00w), C00U(H1,Hc,Hd), C00V(H2,He,Hf),
 C00W(H3,Hg,Hh), C00X(H4,Hi,Hj), C00Y(H5,Hk,Hl), C00Z(H6,Hm,Hn)
;
_olex2_submission_special_instructions 'No special instructions were received'

loop_
_space_group_symop_id
_space_group_symop_operation_xyz
1 x,y,z
2 x+1/2,-y+1/2,-z
3 -x,y+1/2,-z+1/2
4 -x+1/2,-y,z+1/2

loop_
_atom_site_label
_atom_site_type_symbol
_atom_site_fract_x
_atom_site_fract_y
_atom_site_fract_z
_atom_site_U_iso_or_equiv
_atom_site_adp_type
_atom_site_occupancy
_atom_site_refinement_flags_posn
O001 O -0.35630(16) -0.05546(9) -0.57253(5) 0.0239(3) Uani 1.000000 .
O002 O -0.10597(18) -0.03989(10) -0.61943(6) 0.0325(3) Uani 1.000000 .
O6 O -0.5922(2) -0.82746(10) -0.49595(6) 0.0339(3) Uani 1.000000 .
C004 C -0.5724(2) -0.40526(11) -0.64828(6) 0.0167(3) Uani 1.000000 .
O005 O -0.8382(2) -0.90302(13) -0.47528(8) 0.0535(5) Uani 1.000000 .
C006 C -0.5974(2) -0.14916(11) -0.60367(7) 0.0191(3) Uani 1.000000 .
C007 C -0.8653(2) -0.33748(11) -0.67797(7) 0.0194(3) Uani 1.000000 .
C008 C -0.5183(2) -0.62684(12) -0.70676(7) 0.0197(3) Uani 1.000000 .
C009 C -0.5359(2) -0.32904(11) -0.60930(6) 0.0175(3) Uani 1.000000 .
C00A C -0.5608(2) -0.53939(11) -0.69697(6) 0.0165(3) Uani 1.000000 .
C00B C -0.8818(2) -0.56720(11) -0.71310(6) 0.0174(3) Uani 1.000000 .
C00C C -0.7591(2) -0.42364(11) -0.66601(6) 0.0173(3) Uani 1.000000 .
C00D C -0.8357(2) -0.26412(11) -0.63574(7) 0.0195(3) Uani 1.000000 .
C00E C -0.7318(2) -0.74286(11) -0.63168(7) 0.0215(3) Uani 1.000000 .
C00F C -0.6529(2) -0.69535(11) -0.72760(6) 0.0185(3) Uani 1.000000 .
C00G C -0.6374(2) -0.24335(11) -0.63026(6) 0.0159(3) Uani 1.000000 .
C00H C -0.6829(3) -0.89158(15) -0.47067(8) 0.0316(4) Uani 1.000000 .
C00I C -0.4627(2) -0.47010(12) -0.66682(7) 0.0201(3) Uani 1.000000 .
C00J C -0.7363(2) -0.49538(11) -0.71107(6) 0.0157(3) Uani 1.000000 .
C00K C -0.3377(2) -0.30671(12) -0.60702(7) 0.0203(3) Uani 1.000000 .
C00L C -0.3961(2) -0.13990(11) -0.60098(7) 0.0187(3) Uani 1.000000 .
C00M C -0.2064(2) -0.01213(13) -0.58638(8) 0.0259(4) Uani 1.000000 .
C00N C -0.7143(2) -0.44841(12) -0.76518(7) 0.0216(3) Uani 1.000000 .
C00O C -0.3013(2) -0.21960(12) -0.57529(7) 0.0211(3) Uani 1.000000 .
C00P C -0.6830(3) -0.13701(13) -0.54912(7) 0.0259(4) Uani 1.000000 .
C00Q C -0.6771(2) -0.77458(11) -0.68700(7) 0.0198(3) Uani 1.000000 .
C00R C -0.8255(2) -0.65005(11) -0.74640(6) 0.0194(3) Uani 1.000000 .
C00S C -0.6862(3) -0.77008(14) -0.53381(7) 0.0309(4) Uani 1.000000 .
C00T C -0.6772(3) -0.81152(12) -0.58866(7) 0.0268(4) Uani 1.000000 .
C00U C -0.6648(2) -0.07241(12) -0.64028(8) 0.0244(4) Uani 1.000000 .
C00V C -0.3406(2) -0.66524(13) -0.69212(8) 0.0270(4) Uani 1.000000 .
C00W C -0.5960(3) -0.36382(12) -0.55443(6) 0.0238(4) Uani 1.000000 .
C00X C -0.7960(3) -0.85033(13) -0.70832(8) 0.0315(4) Uani 1.000000 .
C00Y C -0.1825(3) 0.07443(15) -0.55578(10) 0.0402(5) Uani 1.000000 .
C00Z C -0.5647(3) -0.95085(15) -0.43788(8) 0.0385(5) Uani 1.000000 .
H00a H -0.8311(2) -0.31358(11) -0.71225(7) 0.0232(4) Uiso 1.000000 R
H00b H -0.9894(2) -0.35280(11) -0.67947(7) 0.0232(4) Uiso 1.000000 R
H00c H -0.9094(2) -0.58718(11) -0.67747(6) 0.0209(4) Uiso 1.000000 R
H00d H -0.9871(2) -0.54031(11) -0.72821(6) 0.0209(4) Uiso 1.000000 R
H00e H -0.8184(2) -0.45490(11) -0.63672(6) 0.0208(4) Uiso 1.000000 R
H00f H -0.8981(2) -0.20868(11) -0.64546(7) 0.0234(4) Uiso 1.000000 R
H00g H -0.8817(2) -0.28525(11) -0.60211(7) 0.0234(4) Uiso 1.000000 R
H00h H -0.6779(2) -0.68402(11) -0.62433(7) 0.0258(4) Uiso 1.000000 R
H00i H -0.8585(2) -0.73486(11) -0.63072(7) 0.0258(4) Uiso 1.000000 R
H00j H -0.5999(2) -0.72311(11) -0.75908(6) 0.0222(4) Uiso 1.000000 R
H00k H -0.5962(2) -0.23611(11) -0.66675(6) 0.0191(4) Uiso 1.000000 R
H00l H -0.3416(2) -0.47094(12) -0.66133(7) 0.0241(4) Uiso 1.000000 R
H00m H -0.2754(2) -0.35759(12) -0.59095(7) 0.0243(4) Uiso 1.000000 R
H00n H -0.2932(2) -0.29908(12) -0.64271(7) 0.0243(4) Uiso 1.000000 R
H00o H -0.3517(2) -0.13357(11) -0.63718(7) 0.0224(4) Uiso 1.000000 R
H00p H -0.6250(13) -0.4021(7) -0.76272(15) 0.0324(5) Uiso 1.000000 GR
H00q H -0.6803(18) -0.4931(2) -0.79111(13) 0.0324(5) Uiso 1.000000 GR
H00r H -0.8237(6) -0.4208(8) -0.7755(3) 0.0324(5) Uiso 1.000000 GR
H00s H -0.3422(2) -0.22726(12) -0.53922(7) 0.0253(4) Uiso 1.000000 R
H00t H -0.1758(2) -0.20767(12) -0.57438(7) 0.0253(4) Uiso 1.000000 R
H00u H -0.8046(5) -0.1545(10) -0.55097(15) 0.0388(6) Uiso 1.000000 GR
H00v H -0.6234(13) -0.1749(8) -0.52378(14) 0.0388(6) Uiso 1.000000 GR
H00w H -0.6745(17) -0.0741(2) -0.5385(3) 0.0388(6) Uiso 1.000000 GR
H00x H -0.5606(2) -0.80240(11) -0.68283(7) 0.0238(4) Uiso 1.000000 R
H00y H -0.9189(2) -0.69534(11) -0.74553(6) 0.0233(4) Uiso 1.000000 R
H H -0.8111(2) -0.63063(11) -0.78283(6) 0.0233(4) Uiso 1.000000 R
H00z H -0.8083(3) -0.76420(14) -0.52306(7) 0.0371(5) Uiso 1.000000 R
Ha H -0.6344(3) -0.70939(14) -0.53431(7) 0.0371(5) Uiso 1.000000 R
H00 H -0.7541(3) -0.86447(12) -0.59023(7) 0.0322(5) Uiso 1.000000 R
Hb H -0.5580(3) -0.83216(12) -0.59548(7) 0.0322(5) Uiso 1.000000 R
H1 H -0.6267(16) -0.0841(5) -0.67585(12) 0.0365(5) Uiso 1.000000 GR
Hc H -0.7911(3) -0.0707(6) -0.6392(4) 0.0365(5) Uiso 1.000000 GR
Hd H -0.6186(15) -0.01465(17) -0.6286(3) 0.0365(5) Uiso 1.000000 GR
H2 H -0.2563(5) -0.61639(18) -0.6902(6) 0.0406(6) Uiso 1.000000 GR
He H -0.3482(5) -0.6951(9) -0.6584(3) 0.0406(6) Uiso 1.000000 GR
Hf H -0.3042(9) -0.7086(8) -0.7184(3) 0.0406(6) Uiso 1.000000 GR
H3 H -0.7201(4) -0.3759(9) -0.55516(17) 0.0356(5) Uiso 1.000000 GR
Hg H -0.5338(14) -0.4191(6) -0.5459(3) 0.0356(5) Uiso 1.000000 GR
Hh H -0.5714(17) -0.3180(4) -0.52821(11) 0.0356(5) Uiso 1.000000 GR
H4 H -0.7956(17) -0.9011(5) -0.6842(3) 0.0472(7) Uiso 1.000000 GR
Hi H -0.9138(5) -0.8274(3) -0.7120(6) 0.0472(7) Uiso 1.000000 GR
Hj H -0.7534(12) -0.8701(8) -0.7422(3) 0.0472(7) Uiso 1.000000 GR
H5 H -0.2910(7) 0.0902(7) -0.5386(6) 0.0603(8) Uiso 1.000000 GR
Hk H -0.0922(17) 0.0659(4) -0.5297(5) 0.0603(8) Uiso 1.000000 GR
Hl H -0.149(2) 0.1228(3) -0.57941(14) 0.0603(8) Uiso 1.000000 GR
H6 H -0.5120(18) -0.9969(8) -0.45990(16) 0.0578(8) Uiso 1.000000 GR
Hm H -0.4741(14) -0.9139(3) -0.4222(6) 0.0578(8) Uiso 1.000000 GR
Hn H -0.6322(6) -0.9798(10) -0.4105(4) 0.0578(8) Uiso 1.000000 GR

loop_
_atom_site_aniso_label
_atom_site_aniso_U_11
_atom_site_aniso_U_22
_atom_site_aniso_U_33
_atom_site_aniso_U_12
_atom_site_aniso_U_13
_atom_site_aniso_U_23
O001 0.0189(6) 0.0228(6) 0.0299(6) -0.0001(5) 0.0013(5) -0.0104(5)
O002 0.0221(6) 0.0387(8) 0.0367(8) -0.0025(6) 0.0036(6) -0.0063(6)
O6 0.0324(8) 0.0391(8) 0.0303(7) -0.0002(6) -0.0007(6) 0.0112(6)
C004 0.0161(7) 0.0180(7) 0.0160(7) 0.0008(6) -0.0013(6) 0.0013(6)
O005 0.0360(9) 0.0647(12) 0.0598(11) -0.0145(9) -0.0066(8) 0.0178(9)
C006 0.0158(7) 0.0188(8) 0.0226(8) 0.0016(6) 0.0002(6) -0.0042(6)
C007 0.0141(7) 0.0213(8) 0.0227(8) 0.0018(6) -0.0015(6) -0.0023(6)
C008 0.0141(7) 0.0218(8) 0.0230(8) -0.0004(6) 0.0021(6) -0.0006(6)
C009 0.0175(7) 0.0188(7) 0.0163(7) 0.0029(6) -0.0015(6) -0.0021(6)
C00A 0.0124(7) 0.0198(8) 0.0173(7) -0.0008(6) 0.0017(6) -0.0011(6)
C00B 0.0140(7) 0.0186(8) 0.0196(7) -0.0010(6) -0.0011(6) 0.0025(6)
C00C 0.0156(7) 0.0174(7) 0.0190(7) 0.0000(6) -0.0000(6) -0.0013(6)
C00D 0.0134(7) 0.0208(7) 0.0244(8) 0.0036(6) 0.0014(6) -0.0027(6)
C00E 0.0234(8) 0.0179(8) 0.0232(8) 0.0016(6) 0.0017(7) 0.0017(6)
C00F 0.0185(8) 0.0187(7) 0.0183(7) -0.0007(6) 0.0013(6) -0.0043(6)
C00G 0.0139(7) 0.0181(7) 0.0157(7) 0.0025(6) -0.0005(6) -0.0023(6)
C00H 0.0291(10) 0.0403(11) 0.0254(9) -0.0056(9) -0.0036(8) 0.0055(8)
C00I 0.0145(7) 0.0212(8) 0.0246(8) 0.0010(6) -0.0014(6) -0.0030(7)
C00J 0.0141(7) 0.0161(7) 0.0169(7) -0.0011(6) 0.0003(6) 0.0007(6)
C00K 0.0178(8) 0.0210(8) 0.0220(8) 0.0050(7) -0.0050(6) -0.0045(6)
C00L 0.0163(7) 0.0194(8) 0.0204(7) 0.0003(6) 0.0018(6) -0.0069(6)
C00M 0.0186(8) 0.0260(9) 0.0331(9) 0.0011(7) -0.0065(7) -0.0018(7)
C00N 0.0239(8) 0.0221(8) 0.0188(7) -0.0012(7) 0.0011(6) 0.0027(6)
C00O 0.0183(8) 0.0238(8) 0.0212(8) 0.0021(7) -0.0040(6) -0.0069(6)
C00P 0.0246(9) 0.0261(9) 0.0269(9) 0.0007(7) 0.0073(7) -0.0089(7)
C00Q 0.0209(8) 0.0147(7) 0.0238(8) 0.0014(7) -0.0043(7) -0.0025(6)
C00R 0.0198(8) 0.0202(8) 0.0183(7) -0.0036(7) -0.0029(6) -0.0006(6)
C00S 0.0349(11) 0.0316(10) 0.0263(9) 0.0073(9) 0.0014(8) 0.0069(8)
C00T 0.0325(10) 0.0214(8) 0.0265(9) 0.0055(8) 0.0033(8) 0.0039(7)
C00U 0.0198(8) 0.0201(8) 0.0332(9) 0.0018(7) -0.0012(7) 0.0002(7)
C00V 0.0160(8) 0.0236(8) 0.0415(10) 0.0035(7) -0.0005(7) -0.0078(8)
C00W 0.0304(9) 0.0236(8) 0.0172(7) 0.0013(7) -0.0004(7) -0.0017(6)
C00X 0.0396(11) 0.0198(9) 0.0351(10) -0.0048(8) -0.0140(9) 0.0017(8)
C00Y 0.0277(10) 0.0348(11) 0.0581(14) -0.0042(9) -0.0033(10) -0.0157(10)
C00Z 0.0521(13) 0.0359(11) 0.0277(10) -0.0120(10) -0.0116(9) 0.0099(9)

loop_
_atom_type_symbol
_atom_type_scat_dispersion_real
_atom_type_scat_dispersion_imag
_atom_type_scat_Cromer_Mann_a1
_atom_type_scat_Cromer_Mann_a2
_atom_type_scat_Cromer_Mann_a3
_atom_type_scat_Cromer_Mann_a4
_atom_type_scat_Cromer_Mann_b1
_atom_type_scat_Cromer_Mann_b2
_atom_type_scat_Cromer_Mann_b3
_atom_type_scat_Cromer_Mann_b4
_atom_type_scat_Cromer_Mann_c
_atom_type_scat_source
_atom_type_scat_dispersion_source
H 0.00000 0.00000 0.49300 0.32291 0.14019 0.04081 10.51090 26.12570 3.14236 57.79970 0.0030380000826 'International Tables Volume C Table 6.1.1.4 (pp. 500-502)' 'Henke, Gullikson and Davis, At. Data and Nucl. Data Tables, 1993, 54, 2'
C 0.00347 0.00161 2.31000 1.02000 1.58860 0.86500 20.84390 10.20750 0.56870 51.65120 0.215599998832 'International Tables Volume C Table 6.1.1.4 (pp. 500-502)' 'Henke, Gullikson and Davis, At. Data and Nucl. Data Tables, 1993, 54, 2'
O 0.01158 0.00611 3.04850 2.28680 1.54630 0.86700 13.27710 5.70110 0.32390 32.90890 0.250800013542 'International Tables Volume C Table 6.1.1.4 (pp. 500-502)' 'Henke, Gullikson and Davis, At. Data and Nucl. Data Tables, 1993, 54, 2'

loop_
_geom_angle_atom_site_label_1
_geom_angle_atom_site_label_2
_geom_angle_atom_site_label_3
_geom_angle
_geom_angle_site_symmetry_1
_geom_angle_site_symmetry_3
_geom_angle_publ_flag
C00M O001 C00L 116.32(13) . . ?
C00S O6 C00H 117.87(17) . . ?
C00C C004 C009 119.74(13) . . ?
C00I C004 C009 129.13(15) . . ?
C00I C004 C00C 110.67(14) . . ?
C00L C006 C00G 106.87(13) . . ?
C00P C006 C00G 113.97(14) . . ?
C00P C006 C00L 111.81(14) . . ?
C00U C006 C00G 108.52(13) . . ?
C00U C006 C00L 107.06(14) . . ?
C00U C006 C00P 108.35(14) . . ?
C00D C007 C00C 111.19(13) . . ?
C00F C008 C00A 121.84(15) . . ?
C00V C008 C00A 121.64(15) . . ?
C00V C008 C00F 116.19(15) . . ?
C00G C009 C004 106.14(12) . . ?
C00K C009 C004 111.05(13) . . ?
C00K C009 C00G 108.97(14) . . ?
C00W C009 C004 106.79(13) . . ?
C00W C009 C00G 114.95(14) . . ?
C00W C009 C00K 108.91(14) . . ?
C00I C00A C008 129.03(15) . . ?
C00J C00A C008 124.74(15) . . ?
C00J C00A C00I 105.96(13) . . ?
C00R C00B C00J 111.05(13) . . ?
C007 C00C C004 114.14(13) . . ?
C00J C00C C004 103.44(13) . . ?
C00J C00C C007 117.94(13) . . ?
C00G C00D C007 110.14(13) . . ?
C00T C00E C00Q 112.09(14) . . ?
C00Q C00F C008 109.80(13) . . ?
C00R C00F C008 113.27(13) . . ?
C00R C00F C00Q 114.90(14) . . ?
C009 C00G C006 117.64(13) . . ?
C00D C00G C006 113.70(13) . . ?
C00D C00G C009 110.78(13) . . ?
O005 C00H O6 124.3(2) . . ?
C00Z C00H O6 111.32(18) . . ?
C00Z C00H O005 124.3(2) . . ?
C00A C00I C004 110.53(15) . . ?
C00B C00J C00A 110.62(13) . . ?
C00C C00J C00A 102.10(13) . . ?
C00C C00J C00B 114.02(13) . . ?
C00N C00J C00A 107.50(13) . . ?
C00N C00J C00B 110.84(13) . . ?
C00N C00J C00C 111.25(13) . . ?
C00O C00K C009 111.83(14) . . ?
C006 C00L O001 107.60(13) . . ?
C00O C00L O001 109.85(13) . . ?
C00O C00L C006 115.11(14) . . ?
O002 C00M O001 123.93(17) . . ?
C00Y C00M O001 111.43(17) . . ?
C00Y C00M O002 124.64(18) . . ?
C00L C00O C00K 109.18(13) . . ?
C00F C00Q C00E 114.17(13) . . ?
C00X C00Q C00E 112.40(15) . . ?
C00X C00Q C00F 112.05(14) . . ?
C00F C00R C00B 113.91(13) . . ?
C00T C00S O6 110.44(16) . . ?
C00S C00T C00E 112.04(15) . . ?

loop_
_geom_bond_atom_site_label_1
_geom_bond_atom_site_label_2
_geom_bond_distance
_geom_bond_site_symmetry_2
_geom_bond_publ_flag
O001 C00L 1.4594(19) . ?
O001 C00M 1.349(2) . ?
O002 C00M 1.202(2) . ?
O6 C00H 1.327(2) . ?
O6 C00S 1.459(2) . ?
C004 C009 1.513(2) . ?
C004 C00C 1.511(2) . ?
C004 C00I 1.346(2) . ?
O005 C00H 1.198(3) . ?
C006 C00G 1.561(2) . ?
C006 C00L 1.537(2) . ?
C006 C00P 1.535(2) . ?
C006 C00U 1.541(2) . ?
C007 C00C 1.526(2) . ?
C007 C00D 1.530(2) . ?
C008 C00A 1.341(2) . ?
C008 C00F 1.525(2) . ?
C008 C00V 1.508(2) . ?
C009 C00G 1.563(2) . ?
C009 C00K 1.542(2) . ?
C009 C00W 1.547(2) . ?
C00A C00I 1.470(2) . ?
C00A C00J 1.523(2) . ?
C00B C00J 1.525(2) . ?
C00B C00R 1.535(2) . ?
C00C C00J 1.558(2) . ?
C00D C00G 1.543(2) . ?
C00E C00Q 1.531(2) . ?
C00E C00T 1.536(2) . ?
C00F C00Q 1.558(2) . ?
C00F C00R 1.544(2) . ?
C00H C00Z 1.498(3) . ?
C00J C00N 1.540(2) . ?
C00K C00O 1.529(2) . ?
C00L C00O 1.515(2) . ?
C00M C00Y 1.493(3) . ?
C00Q C00X 1.527(2) . ?
C00S C00T 1.515(3) . ?
